data_2021970
loop_
_publ_author_name
'Rajendrakumar, Satyasree'
'Durga, Anuja Surampudi Venkata Sai'
'Nanubolu, Jagadeesh Babu'
'Balasubramanian, Sridhar'

_publ_section_title
;
 Two novel polymorphic forms of iron-chelating agent deferiprone
;
_journal_coeditor_code CU3158
_journal_issue 2
_journal_name_full 'Acta Crystallographica Section C'
_journal_page_first 193
_journal_page_last 200
_journal_paper_doi 10.1107/S2053229620000959
_journal_volume 76
_journal_year 2020
_chemical_formula_iupac 'C7 H9 N O2'
_chemical_formula_moiety 'C7 H9 N O2'
_chemical_formula_sum 'C7 H9 N O2'
_chemical_formula_weight 139.15
_chemical_name_common Deferiprone
_chemical_name_systematic
;
3-Hydroxy-1,2-dimethylpyridin-4-one
;
_space_group_crystal_system monoclinic
_space_group_IT_number 14
_space_group_name_Hall '-P 2ybc'
_space_group_name_H-M_alt 'P 1 21/c 1'
_atom_sites_solution_hydrogens mixed
_audit_creation_method SHELXL-2018/3
_cell_angle_alpha 90
_cell_angle_beta 91.7750(10)
_cell_angle_gamma 90
_cell_formula_units_Z 12
_cell_length_a 19.4132(8)
_cell_length_b 13.7057(7)
_cell_length_c 7.1809(7)
_cell_measurement_reflns_used 9985
_cell_measurement_temperature 100(2)
_cell_measurement_theta_max 30.59
_cell_measurement_theta_min 2.98
_cell_volume 1909.7(2)
_computing_cell_refinement
;
<i>SAINT</i> (Bruker, 2016)
;
_computing_data_collection
;
<i>APEX3</i> (Bruker, 2016)
;
_computing_data_reduction
;
<i>SAINT</i> (Bruker, 2016)
;
_computing_molecular_graphics
;
DIAMOND (Brandenburg & Putz, 2005)
;
_computing_publication_material
;
<i>SHELXTL</i> (Bruker, 2016)
;
_computing_structure_refinement
;
SHELXL2018 (Sheldrick, 2015b)
;
_computing_structure_solution
;
<i>SHELXT</i> (Sheldrick, 2015a)
;
_diffrn_ambient_temperature 100(2)
_diffrn_measured_fraction_theta_full 0.998
_diffrn_measured_fraction_theta_max 0.996
_diffrn_measurement_device_type 'Bruker D8 QUEST PHOTON-100'
_diffrn_measurement_method '\w and \f'
_diffrn_radiation_type MoK\a
_diffrn_radiation_wavelength 0.71073
_diffrn_reflns_av_R_equivalents 0.0333
_diffrn_reflns_av_unetI/netI 0.0330
_diffrn_reflns_limit_h_max 27
_diffrn_reflns_limit_h_min -27
_diffrn_reflns_limit_k_max 15
_diffrn_reflns_limit_k_min -19
_diffrn_reflns_limit_l_max 9
_diffrn_reflns_limit_l_min -10
_diffrn_reflns_number 24981
_diffrn_reflns_theta_full 25.242
_diffrn_reflns_theta_max 30.553
_diffrn_reflns_theta_min 2.572
_exptl_absorpt_coefficient_mu 0.107
_exptl_absorpt_correction_T_max 0.7461
_exptl_absorpt_correction_T_min 0.6788
_exptl_absorpt_correction_type multi-scan
_exptl_absorpt_process_details
;
(SADABS; Bruker, 2016)
;
_exptl_crystal_colour colorless
_exptl_crystal_density_diffrn 1.452
_exptl_crystal_description needle
_exptl_crystal_F_000 888
_exptl_crystal_size_max 0.260
_exptl_crystal_size_mid 0.130
_exptl_crystal_size_min 0.110
_refine_diff_density_max 0.417
_refine_diff_density_min -0.289
_refine_ls_extinction_method none
_refine_ls_goodness_of_fit_ref 1.042
_refine_ls_hydrogen_treatment mixed
_refine_ls_matrix_type full
_refine_ls_number_parameters 467
_refine_ls_number_reflns 5838
_refine_ls_number_restraints 1370
_refine_ls_restrained_S_all 0.947
_refine_ls_R_factor_all 0.0647
_refine_ls_R_factor_gt 0.0472
_refine_ls_shift/su_max 0.000
_refine_ls_shift/su_mean 0.000
_refine_ls_structure_factor_coef Fsqd
_refine_ls_weighting_details 'w=1/[\s^2^(Fo^2^)+(0.0520P)^2^+1.6010P] where P=(Fo^2^+2Fc^2^)/3'
_refine_ls_weighting_scheme calc
_refine_ls_wR_factor_gt 0.1167
_refine_ls_wR_factor_ref 0.1259
_reflns_number_gt 4477
_reflns_number_total 5838
_reflns_threshold_expression 'I > 2\s(I)'
_cod_data_source_file cu3158sup1.cif
_cod_data_source_block Ic
_cod_original_sg_symbol_H-M 'P 21/c'
_cod_database_code 2021970
_shelx_space_group_comment
;
The symmetry employed for this shelxl refinement is uniquely defined
by the following loop, which should always be used as a source of
symmetry information in preference to the above space-group names.
They are only intended as comments.
;
_shelx_estimated_absorpt_t_min 0.973
_shelx_estimated_absorpt_t_max 0.988

loop_
_space_group_symop_operation_xyz
'x, y, z'
'-x, y+1/2, -z+1/2'
'-x, -y, -z'
'x, -y-1/2, z-1/2'

loop_
_atom_site_type_symbol
_atom_site_label
_atom_site_fract_x
_atom_site_fract_y
_atom_site_fract_z
_atom_site_U_iso_or_equiv
_atom_site_adp_type
_atom_site_calc_flag
_atom_site_occupancy
_atom_site_disorder_assembly
_atom_site_disorder_group
C C1A 0.46611(6) -0.28431(9) 0.57997(17) 0.0081(2) Uani d 1 . .
C C2A 0.47566(6) -0.18486(9) 0.57352(18) 0.0083(2) Uani d 1 . .
C C3A 0.42321(7) -0.11656(9) 0.62421(18) 0.0088(2) Uani d 1 . .
C C4A 0.35989(7) -0.15983(10) 0.67782(18) 0.0103(2) Uani d 1 . .
H H4A 0.322757 -0.119246 0.712583 0.012 Uiso calc 1 . .
C C5A 0.35208(7) -0.25888(10) 0.67973(19) 0.0104(2) Uani d 1 . .
H H5A 0.309225 -0.285577 0.714803 0.012 Uiso calc 1 . .
C C6A 0.39108(7) -0.42600(10) 0.6381(2) 0.0132(3) Uani d 1 . .
H H6A 0.400569 -0.454201 0.516086 0.020 Uiso calc 1 . .
H H6B 0.342955 -0.438462 0.667873 0.020 Uiso calc 1 . .
H H6C 0.421544 -0.455852 0.733352 0.020 Uiso calc 1 . .
C C7A 0.52179(7) -0.35513(10) 0.53413(19) 0.0111(2) Uani d 1 . .
H H7A 0.505416 -0.398200 0.433206 0.017 Uiso calc 1 . .
H H7B 0.533888 -0.394246 0.644612 0.017 Uiso calc 1 . .
H H7C 0.562504 -0.319318 0.494576 0.017 Uiso calc 1 . .
N N1A 0.40336(6) -0.32014(8) 0.63331(15) 0.0092(2) Uani d 1 . .
O O1A 0.53803(5) -0.14956(7) 0.52226(14) 0.0121(2) Uani d 1 . .
O O2A 0.43479(5) -0.02526(7) 0.62380(14) 0.0129(2) Uani d 1 . .
H H1O 0.5349(12) -0.0861(17) 0.496(3) 0.035(6) Uiso d 1 . .
C C1B 0.20010(7) 0.21488(10) 0.55646(18) 0.0086(2) Uani d 0.9456(14) A 1
C C2B 0.19086(7) 0.31423(10) 0.54672(18) 0.0085(2) Uani d 0.9456(14) A 1
C C3B 0.24321(7) 0.38244(10) 0.60838(19) 0.0087(2) Uani d 0.9456(14) A 1
C C4B 0.30614(8) 0.33919(12) 0.6745(2) 0.0104(4) Uani d 0.9456(14) A 1
H H4B 0.343028 0.379766 0.717195 0.013 Uiso calc 0.9456(14) A 1
C C5B 0.31408(9) 0.24015(13) 0.6772(3) 0.0107(5) Uani d 0.9456(14) A 1
H H5B 0.356890 0.213449 0.719818 0.013 Uiso calc 0.9456(14) A 1
C C6B 0.27513(8) 0.07285(10) 0.6269(2) 0.0138(3) Uani d 0.9456(14) A 1
H H6D 0.323089 0.060234 0.666315 0.021 Uiso calc 0.9456(14) A 1
H H6E 0.266237 0.045090 0.502713 0.021 Uiso calc 0.9456(14) A 1
H H6F 0.244218 0.042676 0.715590 0.021 Uiso calc 0.9456(14) A 1
C C7B 0.14437(7) 0.14403(10) 0.5019(2) 0.0115(3) Uani d 0.9456(14) A 1
H H7D 0.102485 0.179857 0.464658 0.017 Uiso calc 0.9456(14) A 1
H H7E 0.134817 0.101691 0.607993 0.017 Uiso calc 0.9456(14) A 1
H H7F 0.159333 0.104167 0.397312 0.017 Uiso calc 0.9456(14) A 1
N N1B 0.26288(6) 0.17893(9) 0.62105(17) 0.0095(2) Uani d 0.9456(14) A 1
O O1B 0.12887(5) 0.34919(8) 0.48237(15) 0.0121(2) Uani d 0.9456(14) A 1
H H2O 0.131602 0.409816 0.467123 0.018 Uiso calc 0.9456(14) A 1
O O2B 0.23156(5) 0.47390(7) 0.60577(15) 0.0127(2) Uani d 0.9456(14) A 1
C C1B' 0.2020(9) 0.2174(11) 0.803(3) 0.0099(15) Uani d 0.0544(14) A 2
C C2B' 0.1915(8) 0.3184(11) 0.808(3) 0.0106(15) Uani d 0.0544(14) A 2
C C3B' 0.2465(9) 0.3835(11) 0.776(3) 0.0087(17) Uani d 0.0544(14) A 2
C C4B' 0.3099(11) 0.3438(14) 0.721(5) 0.0089(18) Uani d 0.0544(14) A 2
H H4B' 0.346864 0.385747 0.690289 0.011 Uiso calc 0.0544(14) A 2
C C5B' 0.3179(15) 0.2420(16) 0.710(8) 0.0092(18) Uani d 0.0544(14) A 2
H H5B' 0.359730 0.214846 0.668235 0.011 Uiso calc 0.0544(14) A 2
C C6B' 0.2787(12) 0.0730(15) 0.749(4) 0.009(2) Uani d 0.0544(14) A 2
H H6D' 0.262181 0.041262 0.861222 0.014 Uiso calc 0.0544(14) A 2
H H6E' 0.328290 0.061280 0.739101 0.014 Uiso calc 0.0544(14) A 2
H H6F' 0.254291 0.046010 0.638909 0.014 Uiso calc 0.0544(14) A 2
C C7B' 0.1491(12) 0.1490(18) 0.850(4) 0.012(2) Uani d 0.0544(14) A 2
H H7D' 0.125993 0.124732 0.736147 0.019 Uiso calc 0.0544(14) A 2
H H7E' 0.115336 0.181491 0.927872 0.019 Uiso calc 0.0544(14) A 2
H H7F' 0.169856 0.094149 0.919294 0.019 Uiso calc 0.0544(14) A 2
N N1B' 0.2653(8) 0.1827(11) 0.760(3) 0.0083(16) Uani d 0.0544(14) A 2
O O1B' 0.1301(9) 0.3504(14) 0.869(3) 0.014(2) Uani d 0.0544(14) A 2
H H2O' 0.132746 0.410381 0.892397 0.021 Uiso calc 0.0544(14) A 2
O O2B' 0.2346(8) 0.4742(12) 0.774(2) 0.0079(19) Uani d 0.0544(14) A 2
C C1C 0.13170(7) 0.78333(10) 0.38435(19) 0.0093(2) Uani d 0.9579(13) B 1
C C2C 0.14153(7) 0.68376(10) 0.39421(19) 0.0090(2) Uani d 0.9579(13) B 1
C C3C 0.08816(7) 0.61553(10) 0.33973(19) 0.0092(2) Uani d 0.9579(13) B 1
C C4C 0.02445(7) 0.65834(10) 0.2810(2) 0.0115(3) Uani d 0.9579(13) B 1
H H4C -0.013496 0.617418 0.247973 0.014 Uiso calc 0.9579(13) B 1
C C5C 0.01680(7) 0.75751(10) 0.2710(2) 0.0110(3) Uani d 0.9579(13) B 1
H H5C -0.026133 0.783893 0.228564 0.013 Uiso calc 0.9579(13) B 1
C C6C 0.05691(8) 0.92464(10) 0.3083(2) 0.0134(3) Uani d 0.9579(13) B 1
H H6G 0.092073 0.954450 0.231512 0.020 Uiso calc 0.9579(13) B 1
H H6H 0.059634 0.952901 0.433672 0.020 Uiso calc 0.9579(13) B 1
H H6I 0.011137 0.937086 0.251898 0.020 Uiso calc 0.9579(13) B 1
C C7C 0.18718(8) 0.85467(12) 0.4391(2) 0.0117(3) Uani d 0.9579(13) B 1
H H7G 0.199515 0.893173 0.330051 0.018 Uiso calc 0.9579(13) B 1
H H7H 0.227835 0.819242 0.487017 0.018 Uiso calc 0.9579(13) B 1
H H7I 0.170478 0.898276 0.535983 0.018 Uiso calc 0.9579(13) B 1
N N1C 0.06873(6) 0.81879(8) 0.32005(16) 0.0092(2) Uani d 0.9579(13) B 1
O O1C 0.20417(6) 0.64901(9) 0.45377(17) 0.0128(2) Uani d 0.9579(13) B 1
H H3O 0.201115 0.588978 0.475550 0.019 Uiso calc 0.9579(13) B 1
O O2C 0.09956(5) 0.52419(7) 0.34355(15) 0.0139(2) Uani d 0.9579(13) B 1
C C1C' 0.1324(12) 0.7169(15) 0.448(5) 0.0093(15) Uani d 0.0421(13) B 2
C C2C' 0.1439(10) 0.8177(15) 0.447(5) 0.0094(17) Uani d 0.0421(13) B 2
C C3C' 0.0904(11) 0.8805(13) 0.506(4) 0.0100(17) Uani d 0.0421(13) B 2
C C4C' 0.0281(11) 0.8388(13) 0.563(4) 0.0118(19) Uani d 0.0421(13) B 2
H H4C' -0.007943 0.879755 0.604006 0.014 Uiso calc 0.0421(13) B 2
C C5C' 0.0190(11) 0.7370(14) 0.562(4) 0.0112(18) Uani d 0.0421(13) B 2
H H5C' -0.023742 0.708783 0.593675 0.013 Uiso calc 0.0421(13) B 2
C C6C' 0.0602(16) 0.5701(18) 0.525(4) 0.011(2) Uani d 0.0421(13) B 2
H H6G' 0.040155 0.554665 0.645254 0.017 Uiso calc 0.0421(13) B 2
H H6H' 0.104031 0.535264 0.514573 0.017 Uiso calc 0.0421(13) B 2
H H6I' 0.028398 0.549913 0.423873 0.017 Uiso calc 0.0421(13) B 2
C C7C' 0.1858(19) 0.647(3) 0.419(6) 0.011(2) Uani d 0.0421(13) B 2
H H7G' 0.168763 0.596626 0.332446 0.016 Uiso calc 0.0421(13) B 2
H H7H' 0.199690 0.617262 0.537844 0.016 Uiso calc 0.0421(13) B 2
H H7I' 0.225525 0.680028 0.365532 0.016 Uiso calc 0.0421(13) B 2
N N1C' 0.0729(10) 0.6798(12) 0.513(4) 0.0102(15) Uani d 0.0421(13) B 2
O O1C' 0.2068(15) 0.850(2) 0.397(4) 0.010(2) Uani d 0.0421(13) B 2
H H3O' 0.232241 0.802362 0.374784 0.015 Uiso calc 0.0421(13) B 2
O O2C' 0.1006(12) 0.9709(17) 0.504(3) 0.011(2) Uani d 0.0421(13) B 2

loop_
_atom_site_aniso_label
_atom_site_aniso_U_11
_atom_site_aniso_U_22
_atom_site_aniso_U_33
_atom_site_aniso_U_12
_atom_site_aniso_U_13
_atom_site_aniso_U_23
C1A 0.0091(5) 0.0081(5) 0.0071(5) 0.0000(4) 0.0000(4) 0.0007(4)
C2A 0.0080(5) 0.0085(5) 0.0085(6) -0.0008(4) 0.0004(4) 0.0008(4)
C3A 0.0097(5) 0.0086(6) 0.0082(6) 0.0000(4) -0.0001(4) 0.0001(4)
C4A 0.0087(5) 0.0098(6) 0.0125(6) 0.0009(4) 0.0012(4) 0.0001(4)
C5A 0.0088(6) 0.0101(6) 0.0123(6) -0.0011(4) 0.0005(4) 0.0007(4)
C6A 0.0155(6) 0.0064(5) 0.0178(7) -0.0031(5) 0.0011(5) 0.0013(5)
C7A 0.0123(6) 0.0080(6) 0.0130(6) 0.0023(5) 0.0012(4) 0.0006(5)
N1A 0.0107(5) 0.0063(5) 0.0107(5) -0.0015(4) 0.0000(4) 0.0005(4)
O1A 0.0094(4) 0.0083(4) 0.0189(5) -0.0013(4) 0.0042(3) 0.0023(4)
O2A 0.0142(5) 0.0066(4) 0.0181(5) -0.0006(3) 0.0035(4) -0.0004(3)
C1B 0.0094(6) 0.0081(6) 0.0084(6) -0.0005(5) 0.0008(4) 0.0002(4)
C2B 0.0078(5) 0.0089(6) 0.0088(6) 0.0006(5) 0.0003(4) 0.0004(4)
C3B 0.0098(6) 0.0077(6) 0.0086(6) -0.0001(5) 0.0011(4) 0.0000(4)
C4B 0.0092(6) 0.0099(6) 0.0122(9) -0.0009(5) 0.0000(5) -0.0006(5)
C5B 0.0087(6) 0.0106(6) 0.0127(11) 0.0010(5) 0.0000(6) 0.0015(5)
C6B 0.0150(7) 0.0063(6) 0.0202(8) 0.0028(5) -0.0007(5) 0.0020(5)
C7B 0.0125(6) 0.0092(6) 0.0127(6) -0.0029(5) 0.0002(5) -0.0003(5)
N1B 0.0104(5) 0.0070(5) 0.0112(5) 0.0019(4) 0.0002(4) 0.0007(4)
O1B 0.0095(5) 0.0075(5) 0.0191(5) 0.0003(4) -0.0043(4) 0.0013(4)
O2B 0.0134(5) 0.0063(5) 0.0181(5) 0.0007(4) -0.0021(4) 0.0004(4)
C1B' 0.009(3) 0.008(3) 0.012(3) 0.000(3) 0.000(3) 0.001(3)
C2B' 0.010(3) 0.009(3) 0.014(3) 0.002(3) 0.000(3) -0.001(3)
C3B' 0.009(3) 0.007(3) 0.010(3) 0.000(3) -0.001(3) 0.001(3)
C4B' 0.008(3) 0.007(3) 0.012(3) 0.003(3) -0.001(3) 0.001(3)
C5B' 0.008(3) 0.007(3) 0.012(3) -0.001(3) 0.000(3) 0.001(3)
C6B' 0.010(4) 0.007(4) 0.012(4) 0.002(4) 0.000(4) 0.003(4)
C7B' 0.012(4) 0.011(4) 0.014(4) -0.003(4) 0.002(4) 0.001(4)
N1B' 0.007(3) 0.006(3) 0.011(3) 0.001(3) 0.000(3) 0.001(3)
O1B' 0.012(4) 0.014(4) 0.016(4) 0.001(4) 0.001(3) 0.000(4)
O2B' 0.008(4) 0.005(4) 0.011(4) 0.003(3) 0.000(3) -0.001(3)
C1C 0.0097(6) 0.0084(6) 0.0097(6) -0.0003(5) 0.0003(4) 0.0002(5)
C2C 0.0090(6) 0.0079(6) 0.0100(6) 0.0011(5) -0.0004(4) 0.0003(5)
C3C 0.0109(6) 0.0076(6) 0.0091(6) 0.0006(5) -0.0004(4) -0.0011(4)
C4C 0.0102(6) 0.0092(6) 0.0149(6) -0.0002(5) -0.0024(5) -0.0012(5)
C5C 0.0096(6) 0.0109(6) 0.0125(6) 0.0014(5) -0.0016(5) -0.0002(5)
C6C 0.0153(6) 0.0061(6) 0.0187(7) 0.0017(5) -0.0010(5) 0.0007(5)
C7C 0.0117(7) 0.0094(6) 0.0140(7) -0.0033(6) -0.0009(5) 0.0007(5)
N1C 0.0107(5) 0.0056(5) 0.0113(5) 0.0017(4) -0.0005(4) 0.0002(4)
O1C 0.0102(5) 0.0085(5) 0.0194(6) 0.0017(4) -0.0043(4) 0.0022(4)
O2C 0.0154(5) 0.0065(5) 0.0194(5) 0.0013(4) -0.0048(4) -0.0003(4)
C1C' 0.009(3) 0.007(3) 0.012(3) 0.000(3) -0.002(3) -0.002(3)
C2C' 0.010(3) 0.007(3) 0.012(3) -0.001(3) -0.003(3) 0.000(3)
C3C' 0.011(3) 0.008(3) 0.011(3) 0.000(3) -0.002(3) 0.001(3)
C4C' 0.013(3) 0.010(3) 0.013(3) 0.000(3) -0.002(3) 0.001(3)
C5C' 0.012(3) 0.009(3) 0.012(3) 0.000(3) -0.001(3) 0.000(3)
C6C' 0.012(4) 0.010(4) 0.012(4) -0.001(4) -0.001(4) 0.000(4)
C7C' 0.011(4) 0.008(3) 0.012(4) -0.002(3) -0.002(3) 0.002(3)
N1C' 0.011(3) 0.008(3) 0.011(3) 0.000(3) -0.002(3) 0.000(3)
O1C' 0.010(3) 0.007(3) 0.012(3) -0.001(3) -0.001(3) -0.001(3)
O2C' 0.012(4) 0.009(4) 0.013(4) 0.000(3) 0.001(3) 0.001(3)

loop_
_atom_type_symbol
_atom_type_description
_atom_type_scat_dispersion_real
_atom_type_scat_dispersion_imag
_atom_type_scat_source
C C 0.0033 0.0016 'International Tables Vol C Tables 4.2.6.8 and 6.1.1.4'
H H 0.0000 0.0000 'International Tables Vol C Tables 4.2.6.8 and 6.1.1.4'
N N 0.0061 0.0033 'International Tables Vol C Tables 4.2.6.8 and 6.1.1.4'
O O 0.0106 0.0060 'International Tables Vol C Tables 4.2.6.8 and 6.1.1.4'

loop_
_geom_angle_atom_site_label_1
_geom_angle_atom_site_label_2
_geom_angle_atom_site_label_3
_geom_angle
C2A C1A N1A 118.89(11)
C2A C1A C7A 122.39(11)
N1A C1A C7A 118.71(11)
O1A C2A C1A 118.79(11)
O1A C2A C3A 118.59(11)
C1A C2A C3A 122.60(12)
O2A C3A C4A 124.27(12)
O2A C3A C2A 120.88(12)
C4A C3A C2A 114.83(11)
C5A C4A C3A 120.80(12)
C5A C4A H4A 119.6
C3A C4A H4A 119.6
N1A C5A C4A 122.14(12)
N1A C5A H5A 118.9
C4A C5A H5A 118.9
N1A C6A H6A 109.5
N1A C6A H6B 109.5
H6A C6A H6B 109.5
N1A C6A H6C 109.5
H6A C6A H6C 109.5
H6B C6A H6C 109.5
C1A C7A H7A 109.5
C1A C7A H7B 109.5
H7A C7A H7B 109.5
C1A C7A H7C 109.5
H7A C7A H7C 109.5
H7B C7A H7C 109.5
C5A N1A C1A 120.73(11)
C5A N1A C6A 119.07(11)
C1A N1A C6A 120.20(11)
C2A O1A H1O 110.3(15)
C2B C1B N1B 118.86(12)
C2B C1B C7B 122.48(12)
N1B C1B C7B 118.65(12)
O1B C2B C1B 118.55(12)
O1B C2B C3B 118.90(12)
C1B C2B C3B 122.51(12)
O2B C3B C4B 124.33(13)
O2B C3B C2B 120.72(12)
C4B C3B C2B 114.93(12)
C5B C4B C3B 120.86(14)
C5B C4B H4B 119.6
C3B C4B H4B 119.6
N1B C5B C4B 122.04(15)
N1B C5B H5B 119.0
C4B C5B H5B 119.0
N1B C6B H6D 109.5
N1B C6B H6E 109.5
H6D C6B H6E 109.5
N1B C6B H6F 109.5
H6D C6B H6F 109.5
H6E C6B H6F 109.5
C1B C7B H7D 109.5
C1B C7B H7E 109.5
H7D C7B H7E 109.5
C1B C7B H7F 109.5
H7D C7B H7F 109.5
H7E C7B H7F 109.5
C5B N1B C1B 120.75(13)
C5B N1B C6B 119.15(13)
C1B N1B C6B 120.09(12)
C2B O1B H2O 109.5
N1B' C1B' C2B' 119.0(12)
N1B' C1B' C7B' 118.9(16)
C2B' C1B' C7B' 122.1(17)
O1B' C2B' C1B' 117.4(15)
O1B' C2B' C3B' 121.5(15)
C1B' C2B' C3B' 120.6(10)
O2B' C3B' C2B' 119.0(16)
O2B' C3B' C4B' 122.2(16)
C2B' C3B' C4B' 118.0(10)
C5B' C4B' C3B' 119.7(11)
C5B' C4B' H4B' 120.2
C3B' C4B' H4B' 120.2
N1B' C5B' C4B' 119.5(14)
N1B' C5B' H5B' 120.2
C4B' C5B' H5B' 120.2
N1B' C6B' H6D' 109.5
N1B' C6B' H6E' 109.5
H6D' C6B' H6E' 109.5
N1B' C6B' H6F' 109.5
H6D' C6B' H6F' 109.5
H6E' C6B' H6F' 109.5
C1B' C7B' H7D' 109.5
C1B' C7B' H7E' 109.5
H7D' C7B' H7E' 109.5
C1B' C7B' H7F' 109.5
H7D' C7B' H7F' 109.5
H7E' C7B' H7F' 109.5
C5B' N1B' C1B' 122.7(15)
C5B' N1B' C6B' 116.4(16)
C1B' N1B' C6B' 120.7(16)
C2B' O1B' H2O' 109.5
C2C C1C N1C 119.00(13)
C2C C1C C7C 122.35(13)
N1C C1C C7C 118.65(13)
O1C C2C C1C 118.86(12)
O1C C2C C3C 119.06(13)
C1C C2C C3C 122.07(13)
O2C C3C C4C 124.21(12)
O2C C3C C2C 120.66(12)
C4C C3C C2C 115.12(12)
C5C C4C C3C 121.16(13)
C5C C4C H4C 119.4
C3C C4C H4C 119.4
N1C C5C C4C 121.67(13)
N1C C5C H5C 119.2
C4C C5C H5C 119.2
N1C C6C H6G 109.5
N1C C6C H6H 109.5
H6G C6C H6H 109.5
N1C C6C H6I 109.5
H6G C6C H6I 109.5
H6H C6C H6I 109.5
C1C C7C H7G 109.5
C1C C7C H7H 109.5
H7G C7C H7H 109.5
C1C C7C H7I 109.5
H7G C7C H7I 109.5
H7H C7C H7I 109.5
C5C N1C C1C 120.93(12)
C5C N1C C6C 118.98(12)
C1C N1C C6C 120.07(12)
C2C O1C H3O 109.5
N1C' C1C' C2C' 120.5(14)
N1C' C1C' C7C' 115(2)
C2C' C1C' C7C' 123(2)
O1C' C2C' C1C' 118(2)
O1C' C2C' C3C' 123(2)
C1C' C2C' C3C' 118.6(10)
O2C' C3C' C4C' 122.6(19)
O2C' C3C' C2C' 118.6(19)
C4C' C3C' C2C' 118.8(11)
C5C' C4C' C3C' 120.5(11)
C5C' C4C' H4C' 119.7
C3C' C4C' H4C' 119.7
N1C' C5C' C4C' 118.4(14)
N1C' C5C' H5C' 120.8
C4C' C5C' H5C' 120.8
N1C' C6C' H6G' 109.5
N1C' C6C' H6H' 109.5
H6G' C6C' H6H' 109.5
N1C' C6C' H6I' 109.5
H6G' C6C' H6I' 109.5
H6H' C6C' H6I' 109.5
C1C' C7C' H7G' 109.5
C1C' C7C' H7H' 109.5
H7G' C7C' H7H' 109.5
C1C' C7C' H7I' 109.5
H7G' C7C' H7I' 109.5
H7H' C7C' H7I' 109.5
C1C' N1C' C5C' 122.8(15)
C1C' N1C' C6C' 121.9(19)
C5C' N1C' C6C' 115.1(19)
C2C' O1C' H3O' 109.5

loop_
_geom_bond_atom_site_label_1
_geom_bond_atom_site_label_2
_geom_bond_distance
C1A C2A 1.3767(17)
C1A N1A 1.3786(16)
C1A C7A 1.4969(18)
C2A O1A 1.3649(15)
C2A C3A 1.4383(18)
C3A O2A 1.2713(16)
C3A C4A 1.4285(18)
C4A C5A 1.3660(18)
C4A H4A 0.9500
C5A N1A 1.3519(17)
C5A H5A 0.9500
C6A N1A 1.4708(17)
C6A H6A 0.9800
C6A H6B 0.9800
C6A H6C 0.9800
C7A H7A 0.9800
C7A H7B 0.9800
C7A H7C 0.9800
O1A H1O 0.89(2)
C1B C2B 1.3750(19)
C1B N1B 1.3814(17)
C1B C7B 1.4968(19)
C2B O1B 1.3627(16)
C2B C3B 1.4405(18)
C3B O2B 1.2738(16)
C3B C4B 1.426(2)
C4B C5B 1.366(2)
C4B H4B 0.9500
C5B N1B 1.353(2)
C5B H5B 0.9500
C6B N1B 1.4736(18)
C6B H6D 0.9800
C6B H6E 0.9800
C6B H6F 0.9800
C7B H7D 0.9800
C7B H7E 0.9800
C7B H7F 0.9800
O1B H2O 0.8400
C1B' N1B' 1.362(15)
C1B' C2B' 1.400(13)
C1B' C7B' 1.44(3)
C2B' O1B' 1.36(2)
C2B' C3B' 1.415(13)
C3B' O2B' 1.26(2)
C3B' C4B' 1.416(13)
C4B' C5B' 1.406(14)
C4B' H4B' 0.9500
C5B' N1B' 1.361(17)
C5B' H5B' 0.9500
C6B' N1B' 1.53(2)
C6B' H6D' 0.9800
C6B' H6E' 0.9800
C6B' H6F' 0.9800
C7B' H7D' 0.9800
C7B' H7E' 0.9800
C7B' H7F' 0.9800
O1B' H2O' 0.8400
C1C C2C 1.3794(19)
C1C N1C 1.3816(17)
C1C C7C 1.498(2)
C2C O1C 1.3625(17)
C2C C3C 1.4409(19)
C3C O2C 1.2715(16)
C3C C4C 1.4212(18)
C4C C5C 1.3689(19)
C4C H4C 0.9500
C5C N1C 1.3505(18)
C5C H5C 0.9500
C6C N1C 1.4708(18)
C6C H6G 0.9800
C6C H6H 0.9800
C6C H6I 0.9800
C7C H7G 0.9800
C7C H7H 0.9800
C7C H7I 0.9800
O1C H3O 0.8400
C1C' N1C' 1.358(16)
C1C' C2C' 1.400(14)
C1C' C7C' 1.43(3)
C2C' O1C' 1.36(3)
C2C' C3C' 1.423(13)
C3C' O2C' 1.25(3)
C3C' C4C' 1.412(13)
C4C' C5C' 1.406(14)
C4C' H4C' 0.9500
C5C' N1C' 1.362(16)
C5C' H5C' 0.9500
C6C' N1C' 1.53(2)
C6C' H6G' 0.9800
C6C' H6H' 0.9800
C6C' H6I' 0.9800
C7C' H7G' 0.9800
C7C' H7H' 0.9800
C7C' H7I' 0.9800
O1C' H3O' 0.8400

loop_
_geom_hbond_atom_site_label_D
_geom_hbond_atom_site_label_H
_geom_hbond_atom_site_label_A
_geom_hbond_site_symmetry_A
_geom_hbond_distance_DH
_geom_hbond_distance_HA
_geom_hbond_distance_DA
_geom_hbond_angle_DHA
_geom_hbond_publ_flag
O1A H1O O2A 3_656 0.89(2) 1.86(2) 2.6747(14) 151(2) yes
C6A H6B O2B 1_545 0.98 2.50 3.3886(17) 150 yes
C7A H7B O2A 2_646 0.98 2.51 3.4718(17) 167 yes
O1B H2O O2C . 0.84 1.90 2.6524(15) 149 yes
C6B H6D O2A . 0.98 2.49 3.3793(18) 150 yes
C7B H7E O2C 4_566 0.98 2.53 3.4962(18) 171 yes
O1C H3O O2B . 0.84 1.92 2.6829(16) 151 yes
C6C H6I O2C 2_555 0.98 2.53 3.4745(18) 161 yes
C7C H7G O2B 4_575 0.98 2.52 3.4814(19) 166 yes

loop_
_geom_torsion_atom_site_label_1
_geom_torsion_atom_site_label_2
_geom_torsion_atom_site_label_3
_geom_torsion_atom_site_label_4
_geom_torsion
N1A C1A C2A O1A 179.43(11)
C7A C1A C2A O1A 0.44(18)
N1A C1A C2A C3A 1.40(19)
C7A C1A C2A C3A -177.59(12)
O1A C2A C3A O2A -0.91(18)
C1A C2A C3A O2A 177.13(12)
O1A C2A C3A C4A -179.35(11)
C1A C2A C3A C4A -1.32(18)
O2A C3A C4A C5A -178.08(13)
C2A C3A C4A C5A 0.31(18)
C3A C4A C5A N1A 0.6(2)
C4A C5A N1A C1A -0.6(2)
C4A C5A N1A C6A -179.81(12)
C2A C1A N1A C5A -0.41(18)
C7A C1A N1A C5A 178.61(12)
C2A C1A N1A C6A 178.80(12)
C7A C1A N1A C6A -2.19(17)
N1B C1B C2B O1B 179.82(12)
C7B C1B C2B O1B -1.0(2)
N1B C1B C2B C3B -2.6(2)
C7B C1B C2B C3B 176.65(13)
O1B C2B C3B O2B 1.1(2)
C1B C2B C3B O2B -176.50(13)
O1B C2B C3B C4B 179.60(12)
C1B C2B C3B C4B 1.99(19)
O2B C3B C4B C5B 178.31(15)
C2B C3B C4B C5B -0.1(2)
C3B C4B C5B N1B -1.2(3)
C4B C5B N1B C1B 0.6(2)
C4B C5B N1B C6B 179.73(15)
C2B C1B N1B C5B 1.2(2)
C7B C1B N1B C5B -178.03(14)
C2B C1B N1B C6B -177.87(13)
C7B C1B N1B C6B 2.88(19)
N1B' C1B' C2B' O1B' -174(2)
C7B' C1B' C2B' O1B' 3(4)
N1B' C1B' C2B' C3B' -2(4)
C7B' C1B' C2B' C3B' 174(2)
O1B' C2B' C3B' O2B' -12(4)
C1B' C2B' C3B' O2B' 177(2)
O1B' C2B' C3B' C4B' 177(3)
C1B' C2B' C3B' C4B' 6(4)
O2B' C3B' C4B' C5B' -174(4)
C2B' C3B' C4B' C5B' -4(5)
C3B' C4B' C5B' N1B' -2(7)
C4B' C5B' N1B' C1B' 7(6)
C4B' C5B' N1B' C6B' -179(4)
C2B' C1B' N1B' C5B' -4(4)
C7B' C1B' N1B' C5B' 179(3)
C2B' C1B' N1B' C6B' -179(2)
C7B' C1B' N1B' C6B' 4(3)
N1C C1C C2C O1C 178.56(12)
C7C C1C C2C O1C -0.8(2)
N1C C1C C2C C3C -0.1(2)
C7C C1C C2C C3C -179.41(13)
O1C C2C C3C O2C -1.3(2)
C1C C2C C3C O2C 177.28(13)
O1C C2C C3C C4C 179.54(13)
C1C C2C C3C C4C -1.8(2)
O2C C3C C4C C5C -176.53(14)
C2C C3C C4C C5C 2.5(2)
C3C C4C C5C N1C -1.4(2)
C4C C5C N1C C1C -0.7(2)
C4C C5C N1C C6C -179.27(13)
C2C C1C N1C C5C 1.4(2)
C7C C1C N1C C5C -179.22(13)
C2C C1C N1C C6C 179.96(13)
C7C C1C N1C C6C -0.67(19)
N1C' C1C' C2C' O1C' 174(3)
C7C' C1C' C2C' O1C' 7(5)
N1C' C1C' C2C' C3C' -4(5)
C7C' C1C' C2C' C3C' -170(3)
O1C' C2C' C3C' O2C' 3(5)
C1C' C2C' C3C' O2C' -180(3)
O1C' C2C' C3C' C4C' -177(3)
C1C' C2C' C3C' C4C' 1(5)
O2C' C3C' C4C' C5C' 180(3)
C2C' C3C' C4C' C5C' -1(5)
C3C' C4C' C5C' N1C' 4(5)
C2C' C1C' N1C' C5C' 7(5)
C7C' C1C' N1C' C5C' 175(3)
C2C' C1C' N1C' C6C' -177(3)
C7C' C1C' N1C' C6C' -9(5)
C4C' C5C' N1C' C1C' -7(5)
C4C' C5C' N1C' C6C' 177(3)

_cod_database_fobs_code 2021970
